data_7231577
loop_
_publ_author_name
'Chainok, Kittipong'
'Ponjan, Nutcha'
'Theppitak, Chatphorn'
'Khemthong, Phailyn'
'Kielar, Filip'
'Dungkaew, Winya'
'Zhou, Yan'
'Batten, Stuart R.'

_publ_section_title
;
 Temperature-dependent 3D structures of lanthanide coordination polymers
 based on dicarboxylate mixed ligands
;
_journal_issue 46
_journal_name_full CrystEngComm
_journal_page_first 7446
_journal_paper_doi 10.1039/C8CE01430B
_journal_volume 20
_journal_year 2018
_chemical_absolute_configuration unk
_chemical_formula_moiety 'C16 H16 Er2 O16, 2(H2 O)'
_chemical_formula_sum 'C16 H20 Er2 O18'
_chemical_formula_weight 834.84
_space_group_crystal_system monoclinic
_space_group_IT_number 4
_space_group_name_Hall 'P 2yb'
_space_group_name_H-M_alt 'P 1 21 1'
_symmetry_space_group_name_Hall 'P 2yb'
_symmetry_space_group_name_H-M 'P 1 21 1'
_atom_sites_solution_hydrogens mixed
_atom_sites_solution_primary dual
_audit_creation_date 2018-03-23
_audit_creation_method
;
Olex2 1.2
(compiled 2017.08.10 svn.r3458 for OlexSys, GUI svn.r5381)
;
_audit_update_record
;
2018-08-24 deposited with the CCDC.
2018-09-26 downloaded from the CCDC.
;
_cell_angle_alpha 90
_cell_angle_beta 103.0475(9)
_cell_angle_gamma 90
_cell_formula_units_Z 2
_cell_length_a 8.9118(2)
_cell_length_b 12.3451(3)
_cell_length_c 10.3400(2)
_cell_measurement_reflns_used 9665
_cell_measurement_temperature 296
_cell_measurement_theta_max 30.521
_cell_measurement_theta_min 3.190
_cell_volume 1108.21(4)
_computing_cell_refinement 'SAINT V8.38A (Bruker, 2016)'
_computing_data_collection 'APEX 3 (Bruker, 2016)'
_computing_data_reduction 'SAINT V8.38A (Bruker, 2016)'
_computing_molecular_graphics 'Olex2 (Dolomanov et al., 2009)'
_computing_publication_material 'Olex2 (Dolomanov et al., 2009)'
_computing_structure_refinement 'ShelXL (Sheldrick, 2015)'
_computing_structure_solution 'ShelXT (Sheldrick, 2015)'
_diffrn_ambient_temperature 296.0
_diffrn_detector 'Bruker PHOTON 100 area detector'
_diffrn_detector_area_resol_mean 10.5
_diffrn_detector_type 'PHOTON area detector'
_diffrn_measured_fraction_theta_full 0.997
_diffrn_measured_fraction_theta_max 0.997
_diffrn_measurement_device 'four-circle KAPPA diffractometer'
_diffrn_measurement_device_type 'Bruker D8 QUEST CMOS'
_diffrn_measurement_method '\f and \w scans'
_diffrn_radiation_collimation '0.5 mm'
_diffrn_radiation_monochromator 'graphiteDouble Bounce Multilayer Mirror'
_diffrn_radiation_probe x-ray
_diffrn_radiation_type MoK\a
_diffrn_radiation_wavelength 0.71073
_diffrn_reflns_av_R_equivalents 0.0400
_diffrn_reflns_av_unetI/netI 0.0371
_diffrn_reflns_Laue_measured_fraction_full 0.997
_diffrn_reflns_Laue_measured_fraction_max 0.997
_diffrn_reflns_limit_h_max 11
_diffrn_reflns_limit_h_min -12
_diffrn_reflns_limit_k_max 17
_diffrn_reflns_limit_k_min -17
_diffrn_reflns_limit_l_max 14
_diffrn_reflns_limit_l_min -14
_diffrn_reflns_number 34355
_diffrn_reflns_point_group_measured_fraction_full 0.998
_diffrn_reflns_point_group_measured_fraction_max 0.996
_diffrn_reflns_theta_full 25.242
_diffrn_reflns_theta_max 30.539
_diffrn_reflns_theta_min 3.190
_diffrn_source 'microfocus sealed x-ray tube'
_diffrn_source_target Cu
_diffrn_source_type 'Incoatec I\mus'
_diffrn_standards_number 0
_exptl_absorpt_coefficient_mu 7.613
_exptl_absorpt_correction_T_max 0.7461
_exptl_absorpt_correction_T_min 0.6301
_exptl_absorpt_correction_type multi-scan
_exptl_absorpt_process_details
'SADABS-2016/2 (Bruker,2016/2) was used for absorption correction. wR2(int) was 0.0799 before and 0.0588 after correction. The Ratio of minimum to maximum transmission is 0.8445. The \l/2 correction factor is Not present.'
_exptl_crystal_colour 'light pink'
_exptl_crystal_colour_modifier light
_exptl_crystal_colour_primary pink
_exptl_crystal_density_diffrn 2.502
_exptl_crystal_description block
_exptl_crystal_F_000 792
_exptl_crystal_size_max 0.16
_exptl_crystal_size_mid 0.08
_exptl_crystal_size_min 0.08
_refine_diff_density_max 0.583
_refine_diff_density_min -0.671
_refine_diff_density_rms 0.128
_refine_ls_abs_structure_details
;
 Flack x determined using 2857 quotients [(I+)-(I-)]/[(I+)+(I-)]
 (Parsons, Flack and Wagner, Acta Cryst. B69 (2013) 249-259).
;
_refine_ls_abs_structure_Flack -0.002(6)
_refine_ls_extinction_method none
_refine_ls_goodness_of_fit_ref 1.005
_refine_ls_hydrogen_treatment mixed
_refine_ls_matrix_type full
_refine_ls_number_parameters 373
_refine_ls_number_reflns 6761
_refine_ls_number_restraints 19
_refine_ls_restrained_S_all 1.003
_refine_ls_R_factor_all 0.0257
_refine_ls_R_factor_gt 0.0209
_refine_ls_shift/su_max 0.002
_refine_ls_shift/su_mean 0.000
_refine_ls_structure_factor_coef Fsqd
_refine_ls_weighting_details 'w=1/[\s^2^(Fo^2^)+(0.0084P)^2^] where P=(Fo^2^+2Fc^2^)/3'
_refine_ls_weighting_scheme calc
_refine_ls_wR_factor_gt 0.0318
_refine_ls_wR_factor_ref 0.0326
_reflns_Friedel_coverage 0.917
_reflns_Friedel_fraction_full 0.998
_reflns_Friedel_fraction_max 0.996
_reflns_number_gt 6323
_reflns_number_total 6761
_reflns_threshold_expression 'I > 2\s(I)'
_cod_data_source_file c8ce01430b2.cif
_cod_data_source_block 6er
_cod_depositor_comments 'Adding full bibliography for 7231570--7231583.cif.'
_cod_database_code 7231577
_shelx_shelxl_version_number 2016/6
_shelx_space_group_comment
;
The symmetry employed for this shelxl refinement is uniquely defined
by the following loop, which should always be used as a source of
symmetry information in preference to the above space-group names.
They are only intended as comments.
;
_shelx_estimated_absorpt_t_max 0.581
_shelx_estimated_absorpt_t_min 0.376
_olex2_refinement_description
;
1. Fixed Uiso
 At 1.2 times of:
  All C(H) groups
2. Restrained distances
 O14-H14A = O16-H16A
 0.84 with sigma of 0.01
 O14-H14B
 0.84 with sigma of 0.01
 H14A-H14B
 1.37 with sigma of 0.02
 O17-H17A
 0.84 with sigma of 0.01
 O16-H16B
 0.84 with sigma of 0.01
 H16A-H16B
 1.355 with sigma of 0.02
 O17-H17B
 0.84 with sigma of 0.01
 H17A-H17B
 1.35 with sigma of 0.02
 O15-H15A
 0.84 with sigma of 0.01
 O15-H15B
 0.84 with sigma of 0.01
 H15B-H15A
 1.37 with sigma of 0.02
 O18-H18A
 0.84 with sigma of 0.01
 O18-H18B
 0.84 with sigma of 0.01
 H18A-H18B
 1.39 with sigma of 0.02
 O13-H13B = O13-H13A
 0.84 with sigma of 0.01
 H13B-H13A
 1.39 with sigma of 0.02
3.a Aromatic/amide H refined with riding coordinates:
 C2(H2), C3(H3), C5(H5), C6(H6), C10(H10), C11(H11), C14(H14), C15(H15)
;
_olex2_submission_special_instructions 'No special instructions were received'

loop_
_space_group_symop_operation_xyz
'x, y, z'
'-x, y+1/2, -z'

loop_
_atom_site_label
_atom_site_type_symbol
_atom_site_fract_x
_atom_site_fract_y
_atom_site_fract_z
_atom_site_U_iso_or_equiv
_atom_site_adp_type
_atom_site_occupancy
_atom_site_site_symmetry_order
_atom_site_calc_flag
_atom_site_refinement_flags_posn
Er1 Er 0.38205(2) 0.59007(2) 0.67819(2) 0.01233(5) Uani 1 1 d .
Er2 Er 0.07138(2) 0.50508(2) 0.88152(2) 0.01168(5) Uani 1 1 d .
O1 O 0.4368(5) 0.6204(3) 0.4652(4) 0.0359(11) Uani 1 1 d .
O2 O 0.5969(4) 0.5124(4) 0.5913(3) 0.0308(8) Uani 1 1 d .
O3 O 0.8570(4) 0.5715(3) -0.0346(3) 0.0295(9) Uani 1 1 d .
O4 O 1.0389(5) 0.4859(4) 0.1065(4) 0.0450(13) Uani 1 1 d .
O5 O 0.1352(4) 0.6516(3) 0.5785(3) 0.0208(8) Uani 1 1 d .
O6 O -0.0223(4) 0.6270(3) 0.7166(3) 0.0210(8) Uani 1 1 d .
O7 O -0.1802(4) 0.9457(3) 0.2850(3) 0.0185(7) Uani 1 1 d .
O8 O -0.2819(5) 0.9356(3) 0.4563(4) 0.0308(10) Uani 1 1 d .
O9 O 0.4854(4) 0.4751(3) 0.8510(3) 0.0206(8) Uani 1 1 d .
O10 O 0.3208(4) 0.4562(3) 0.9857(4) 0.0234(8) Uani 1 1 d .
O11 O 0.8534(5) 0.1721(3) 1.0084(4) 0.0357(10) Uani 1 1 d .
O12 O 0.7051(4) 0.1627(3) 1.1491(3) 0.0227(8) Uani 1 1 d .
O13 O 0.3870(6) 0.7835(4) 0.6356(6) 0.0485(12) Uani 1 1 d D
H13A H 0.369(12) 0.790(10) 0.5527(17) 0.19(7) Uiso 1 1 d D
H13B H 0.464(7) 0.821(6) 0.671(7) 0.09(3) Uiso 1 1 d D
O14 O 0.6198(4) 0.6693(4) 0.7945(4) 0.0310(9) Uani 1 1 d D
H14A H 0.691(6) 0.630(6) 0.836(8) 0.11(4) Uiso 1 1 d D
H14B H 0.655(7) 0.717(4) 0.752(6) 0.06(2) Uiso 1 1 d D
O15 O 0.0749(6) 0.3137(3) 0.9309(5) 0.0390(10) Uani 1 1 d D
H15A H 0.002(7) 0.297(7) 0.966(9) 0.12(4) Uiso 1 1 d D
H15B H 0.144(8) 0.267(6) 0.952(11) 0.14(5) Uiso 1 1 d D
O16 O -0.1474(4) 0.4210(3) 0.7509(4) 0.0265(8) Uani 1 1 d D
H16A H -0.213(4) 0.458(3) 0.700(4) 0.020(14) Uiso 1 1 d D
H16B H -0.165(8) 0.3560(16) 0.729(7) 0.07(3) Uiso 1 1 d D
C1 C 0.6520(6) 0.5611(4) 0.3812(6) 0.0251(13) Uani 1 1 d .
C2 C 0.5970(7) 0.6085(5) 0.2580(6) 0.0330(15) Uani 1 1 d .
H2 H 0.503225 0.644840 0.240363 0.040 Uiso 1 1 calc R
C3 C 0.6821(6) 0.6016(6) 0.1606(5) 0.0337(14) Uani 1 1 d .
H3 H 0.645011 0.632962 0.077817 0.040 Uiso 1 1 calc R
C4 C 0.8214(6) 0.5480(4) 0.1875(5) 0.0231(11) Uani 1 1 d .
C5 C 0.8777(6) 0.5043(6) 0.3092(5) 0.0307(12) Uani 1 1 d .
H5 H 0.973240 0.470281 0.327556 0.037 Uiso 1 1 calc R
C6 C 0.7925(6) 0.5103(5) 0.4074(5) 0.0267(11) Uani 1 1 d .
H6 H 0.831168 0.479855 0.490499 0.032 Uiso 1 1 calc R
C7 C 0.5571(6) 0.5642(4) 0.4853(5) 0.0223(12) Uani 1 1 d .
C8 C 0.9095(6) 0.5344(4) 0.0799(6) 0.0216(12) Uani 1 1 d .
C9 C 0.0160(5) 0.6716(4) 0.6197(5) 0.0170(9) Uani 1 1 d .
C10 C -0.0906(6) 0.7577(4) 0.5541(5) 0.0245(11) Uani 1 1 d .
H10 H -0.170108 0.776704 0.594509 0.029 Uiso 1 1 calc R
C11 C -0.0843(6) 0.8094(4) 0.4456(5) 0.0212(10) Uani 1 1 d .
H11 H -0.011465 0.788090 0.398903 0.025 Uiso 1 1 calc R
C12 C -0.1882(6) 0.9006(4) 0.3937(5) 0.0179(10) Uani 1 1 d .
C13 C 0.4416(5) 0.4328(4) 0.9464(5) 0.0173(9) Uani 1 1 d .
C14 C 0.5370(5) 0.3445(4) 1.0213(5) 0.0222(11) Uani 1 1 d .
H14 H 0.508520 0.316728 1.095899 0.027 Uiso 1 1 calc R
C15 C 0.6575(6) 0.3039(4) 0.9886(5) 0.0231(11) Uani 1 1 d .
H15 H 0.692747 0.336719 0.920071 0.028 Uiso 1 1 calc R
C16 C 0.7424(6) 0.2080(4) 1.0543(5) 0.0199(10) Uani 1 1 d .
O17 O 0.6670(5) 0.8886(4) 0.7171(5) 0.0415(11) Uani 1 1 d D
H17A H 0.694(10) 0.926(6) 0.659(5) 0.09(3) Uiso 1 1 d D
H17B H 0.705(7) 0.917(5) 0.790(3) 0.05(2) Uiso 1 1 d D
O18 O -0.1918(7) 0.2062(4) 0.7208(5) 0.0537(13) Uani 1 1 d D
H18A H -0.179(9) 0.178(6) 0.796(3) 0.08(3) Uiso 1 1 d D
H18B H -0.263(6) 0.176(6) 0.666(5) 0.06(3) Uiso 1 1 d D

loop_
_atom_site_aniso_label
_atom_site_aniso_U_11
_atom_site_aniso_U_22
_atom_site_aniso_U_33
_atom_site_aniso_U_23
_atom_site_aniso_U_13
_atom_site_aniso_U_12
Er1 0.01189(9) 0.01388(9) 0.01201(9) 0.00015(8) 0.00432(7) 0.00084(8)
Er2 0.01183(9) 0.01296(9) 0.01108(9) 0.00052(8) 0.00435(7) 0.00112(8)
O1 0.037(2) 0.043(3) 0.036(2) 0.0140(18) 0.0255(19) 0.0171(18)
O2 0.0194(17) 0.053(2) 0.0212(17) 0.003(2) 0.0073(14) 0.007(2)
O3 0.0193(17) 0.051(3) 0.0205(18) 0.0070(18) 0.0087(14) 0.0074(18)
O4 0.051(3) 0.063(3) 0.030(2) 0.024(2) 0.028(2) 0.032(2)
O5 0.0161(17) 0.026(2) 0.0210(19) 0.0066(15) 0.0053(15) 0.0078(15)
O6 0.0191(17) 0.0241(18) 0.0198(18) 0.0096(14) 0.0048(14) 0.0026(14)
O7 0.0218(18) 0.0187(17) 0.0160(17) 0.0056(14) 0.0059(14) 0.0025(14)
O8 0.035(2) 0.034(2) 0.031(2) 0.0166(18) 0.0231(18) 0.0174(18)
O9 0.0169(16) 0.023(2) 0.0221(18) 0.0097(14) 0.0054(14) 0.0048(13)
O10 0.0161(17) 0.034(2) 0.0215(19) 0.0038(15) 0.0070(15) 0.0060(15)
O11 0.041(2) 0.031(2) 0.044(2) 0.0215(19) 0.031(2) 0.0216(19)
O12 0.0223(18) 0.0248(19) 0.0211(18) 0.0136(16) 0.0049(15) -0.0025(15)
O13 0.055(3) 0.022(2) 0.060(3) 0.008(2) -0.003(3) -0.009(2)
O14 0.0207(19) 0.030(2) 0.041(3) 0.001(2) 0.0030(18) -0.0031(18)
O15 0.035(2) 0.023(2) 0.058(3) 0.013(2) 0.006(2) -0.0015(19)
O16 0.0180(18) 0.027(2) 0.031(2) -0.0008(18) -0.0024(16) -0.0025(17)
C1 0.021(3) 0.031(3) 0.027(3) -0.006(2) 0.013(2) -0.006(2)
C2 0.029(3) 0.041(4) 0.034(3) 0.012(3) 0.017(2) 0.013(3)
C3 0.036(3) 0.046(4) 0.022(3) 0.012(3) 0.012(2) 0.008(3)
C4 0.021(2) 0.026(2) 0.025(3) -0.001(2) 0.012(2) -0.001(2)
C5 0.023(3) 0.040(3) 0.033(3) 0.005(3) 0.013(2) 0.004(3)
C6 0.026(2) 0.035(3) 0.022(2) 0.002(3) 0.012(2) 0.000(3)
C7 0.022(3) 0.026(3) 0.022(3) -0.003(2) 0.011(2) -0.001(2)
C8 0.024(3) 0.022(3) 0.021(3) -0.003(2) 0.010(2) -0.004(2)
C9 0.015(2) 0.019(2) 0.016(2) 0.0046(19) 0.0007(18) 0.0017(19)
C10 0.024(3) 0.030(3) 0.023(3) 0.011(2) 0.013(2) 0.009(2)
C11 0.020(2) 0.023(3) 0.023(3) 0.007(2) 0.008(2) 0.004(2)
C12 0.018(2) 0.018(2) 0.018(2) 0.0050(19) 0.0034(19) -0.0015(19)
C13 0.013(2) 0.019(2) 0.018(2) 0.0026(19) 0.0011(18) 0.0023(19)
C14 0.021(3) 0.027(3) 0.020(3) 0.012(2) 0.007(2) 0.004(2)
C15 0.027(3) 0.023(3) 0.023(3) 0.010(2) 0.013(2) 0.006(2)
C16 0.021(3) 0.018(2) 0.022(3) 0.006(2) 0.007(2) 0.000(2)
O17 0.045(3) 0.039(3) 0.042(3) 0.000(2) 0.015(2) -0.013(2)
O18 0.076(4) 0.041(3) 0.038(3) -0.001(2) 0.002(3) -0.023(3)

loop_
_atom_type_symbol
_atom_type_description
_atom_type_scat_dispersion_real
_atom_type_scat_dispersion_imag
_atom_type_scat_source
C C 0.0033 0.0016 'International Tables Vol C Tables 4.2.6.8 and 6.1.1.4'
H H 0.0000 0.0000 'International Tables Vol C Tables 4.2.6.8 and 6.1.1.4'
Er Er -0.2586 4.9576 'International Tables Vol C Tables 4.2.6.8 and 6.1.1.4'
O O 0.0106 0.0060 'International Tables Vol C Tables 4.2.6.8 and 6.1.1.4'

loop_
_geom_angle_atom_site_label_1
_geom_angle_atom_site_label_2
_geom_angle_atom_site_label_3
_geom_angle
_geom_angle_site_symmetry_1
_geom_angle_site_symmetry_3
O1 Er1 O2 52.61(13) . .
O1 Er1 O7 122.01(14) . 2_546
O1 Er1 O8 73.63(14) . 2_546
O1 Er1 O13 70.34(17) . .
O1 Er1 O14 93.28(15) . .
O2 Er1 O7 113.62(13) . 2_546
O5 Er1 O1 84.85(13) . .
O5 Er1 O2 133.79(11) . .
O5 Er1 O7 71.11(12) . 2_546
O5 Er1 O8 79.24(14) . 2_546
O5 Er1 O13 69.77(15) . .
O5 Er1 O14 136.62(15) . .
O8 Er1 O2 72.62(14) 2_546 .
O8 Er1 O7 50.85(11) 2_546 2_546
O8 Er1 O13 133.82(17) 2_546 .
O9 Er1 O1 132.97(12) . .
O9 Er1 O2 80.62(12) . .
O9 Er1 O5 135.58(11) . .
O9 Er1 O7 68.65(11) . 2_546
O9 Er1 O8 89.50(14) . 2_546
O9 Er1 O13 136.47(16) . .
O9 Er1 O14 73.07(14) . .
O12 Er1 O1 146.58(13) 2_657 .
O12 Er1 O2 149.28(12) 2_657 .
O12 Er1 O5 76.42(12) 2_657 .
O12 Er1 O7 77.76(12) 2_657 2_546
O12 Er1 O8 127.94(12) 2_657 2_546
O12 Er1 O9 77.44(13) 2_657 .
O12 Er1 O13 77.24(17) 2_657 .
O12 Er1 O14 82.26(14) 2_657 .
O13 Er1 O2 105.47(18) . .
O13 Er1 O7 137.37(15) . 2_546
O14 Er1 O2 70.88(14) . .
O14 Er1 O7 139.72(13) . 2_546
O14 Er1 O8 141.54(14) . 2_546
O14 Er1 O13 68.88(17) . .
O3 Er2 O4 53.96(13) 1_456 1_456
O3 Er2 O12 115.93(12) 1_456 2_657
O3 Er2 O15 103.30(16) 1_456 .
O4 Er2 O12 114.28(15) 1_456 2_657
O6 Er2 O3 81.89(12) . 1_456
O6 Er2 O4 132.75(13) . 1_456
O6 Er2 O10 131.87(12) . .
O6 Er2 O11 78.59(14) . 2_657
O6 Er2 O12 67.34(11) . 2_657
O6 Er2 O15 141.86(15) . .
O6 Er2 O16 75.28(13) . .
O7 Er2 O3 152.51(12) 2_546 1_456
O7 Er2 O4 149.11(13) 2_546 1_456
O7 Er2 O6 78.14(12) 2_546 .
O7 Er2 O10 74.96(12) 2_546 .
O7 Er2 O11 121.24(12) 2_546 2_657
O7 Er2 O12 73.09(10) 2_546 2_657
O7 Er2 O15 81.80(16) 2_546 .
O7 Er2 O16 82.11(13) 2_546 .
O10 Er2 O3 132.45(12) . 1_456
O10 Er2 O4 80.69(13) . 1_456
O10 Er2 O11 82.31(15) . 2_657
O10 Er2 O12 66.99(12) . 2_657
O10 Er2 O15 71.47(14) . .
O10 Er2 O16 137.40(14) . .
O11 Er2 O3 72.17(13) 2_657 1_456
O11 Er2 O4 72.94(16) 2_657 1_456
O11 Er2 O12 48.16(11) 2_657 2_657
O11 Er2 O15 139.31(17) 2_657 .
O15 Er2 O4 72.53(17) . 1_456
O15 Er2 O12 135.59(14) . 2_657
O16 Er2 O3 74.63(14) . 1_456
O16 Er2 O4 104.24(16) . 1_456
O16 Er2 O11 140.05(15) . 2_657
O16 Er2 O12 138.38(12) . 2_657
O16 Er2 O15 70.05(15) . .
C7 O1 Er1 96.1(3) . .
C7 O2 Er1 91.7(3) . .
C8 O3 Er2 93.3(3) . 1_654
C8 O4 Er2 92.6(3) . 1_654
C9 O5 Er1 134.3(3) . .
C9 O6 Er2 139.9(3) . .
Er2 O7 Er1 108.29(12) 2_556 2_556
C12 O7 Er1 89.5(3) . 2_556
C12 O7 Er2 158.0(3) . 2_556
C12 O8 Er1 100.4(3) . 2_556
C13 O9 Er1 136.5(3) . .
C13 O10 Er2 134.8(3) . .
C16 O11 Er2 106.5(3) . 2_647
Er1 O12 Er2 100.82(12) 2_647 2_647
C16 O12 Er1 174.8(4) . 2_647
C16 O12 Er2 84.3(3) . 2_647
Er1 O13 H13A 106(9) . .
Er1 O13 H13B 121(6) . .
H13A O13 H13B 110(4) . .
Er1 O14 H14A 120(6) . .
Er1 O14 H14B 114(5) . .
H14A O14 H14B 110(4) . .
Er2 O15 H15A 111(6) . .
Er2 O15 H15B 135(7) . .
H15A O15 H15B 109(4) . .
Er2 O16 H16A 120(3) . .
Er2 O16 H16B 131(4) . .
H16A O16 H16B 107(3) . .
C2 C1 C7 120.3(5) . .
C6 C1 C2 119.5(5) . .
C6 C1 C7 120.2(5) . .
C1 C2 H2 120.0 . .
C1 C2 C3 120.1(5) . .
C3 C2 H2 120.0 . .
C2 C3 H3 120.1 . .
C4 C3 C2 119.7(5) . .
C4 C3 H3 120.1 . .
C3 C4 C8 119.9(5) . .
C5 C4 C3 120.3(5) . .
C5 C4 C8 119.7(5) . .
C4 C5 H5 119.9 . .
C4 C5 C6 120.3(5) . .
C6 C5 H5 119.9 . .
C1 C6 C5 120.1(5) . .
C1 C6 H6 120.0 . .
C5 C6 H6 120.0 . .
O1 C7 C1 119.4(5) . .
O2 C7 O1 119.4(4) . .
O2 C7 C1 121.2(5) . .
O3 C8 Er2 59.9(3) . 1_654
O3 C8 O4 120.1(5) . .
O3 C8 C4 120.6(5) . .
O4 C8 Er2 60.2(3) . 1_654
O4 C8 C4 119.3(5) . .
C4 C8 Er2 178.9(3) . 1_654
O5 C9 O6 126.0(5) . .
O5 C9 C10 119.3(4) . .
O6 C9 C10 114.7(4) . .
C9 C10 H10 116.7 . .
C11 C10 C9 126.6(5) . .
C11 C10 H10 116.7 . .
C10 C11 H11 118.7 . .
C10 C11 C12 122.7(5) . .
C12 C11 H11 118.7 . .
O7 C12 Er1 64.5(3) . 2_556
O7 C12 C11 119.9(4) . .
O8 C12 Er1 54.7(3) . 2_556
O8 C12 O7 119.1(5) . .
O8 C12 C11 121.0(5) . .
C11 C12 Er1 173.5(4) . 2_556
O9 C13 O10 126.5(4) . .
O9 C13 C14 118.2(4) . .
O10 C13 C14 115.3(4) . .
C13 C14 H14 118.1 . .
C15 C14 C13 123.8(5) . .
C15 C14 H14 118.1 . .
C14 C15 H15 118.2 . .
C14 C15 C16 123.7(5) . .
C16 C15 H15 118.2 . .
O11 C16 Er2 49.6(2) . 2_647
O11 C16 C15 117.8(4) . .
O12 C16 Er2 71.4(3) . 2_647
O12 C16 O11 120.6(5) . .
O12 C16 C15 121.5(5) . .
C15 C16 Er2 165.4(3) . 2_647
H17A O17 H17B 107(4) . .
H18A O18 H18B 112(4) . .

loop_
_geom_bond_atom_site_label_1
_geom_bond_atom_site_label_2
_geom_bond_distance
_geom_bond_site_symmetry_2
Er1 O1 2.391(4) .
Er1 O2 2.484(3) .
Er1 O5 2.336(3) .
Er1 O7 2.621(3) 2_546
Er1 O8 2.409(4) 2_546
Er1 O9 2.305(3) .
Er1 O12 2.286(3) 2_657
Er1 O13 2.430(4) .
Er1 O14 2.397(4) .
Er2 O3 2.413(3) 1_456
Er2 O4 2.420(3) 1_456
Er2 O6 2.286(3) .
Er2 O7 2.279(3) 2_546
Er2 O10 2.321(4) .
Er2 O11 2.377(4) 2_657
Er2 O12 2.854(4) 2_657
Er2 O15 2.416(4) .
Er2 O16 2.349(4) .
O1 C7 1.254(6) .
O2 C7 1.250(6) .
O3 C8 1.257(6) .
O4 C8 1.273(6) .
O5 C9 1.255(6) .
O6 C9 1.256(6) .
O7 C12 1.271(6) .
O8 C12 1.244(6) .
O9 C13 1.254(6) .
O10 C13 1.267(6) .
O11 C16 1.270(6) .
O12 C16 1.237(6) .
O13 H13A 0.839(14) .
O13 H13B 0.840(15) .
O14 H14A 0.836(14) .
O14 H14B 0.836(14) .
O15 H15A 0.840(14) .
O15 H15B 0.838(14) .
O16 H16A 0.835(14) .
O16 H16B 0.839(14) .
C1 C2 1.387(8) .
C1 C6 1.371(7) .
C1 C7 1.512(7) .
C2 H2 0.9300 .
C2 C3 1.393(7) .
C3 H3 0.9300 .
C3 C4 1.379(8) .
C4 C5 1.357(8) .
C4 C8 1.509(7) .
C5 H5 0.9300 .
C5 C6 1.400(6) .
C6 H6 0.9300 .
C9 C10 1.484(7) .
C10 H10 0.9300 .
C10 C11 1.303(7) .
C11 H11 0.9300 .
C11 C12 1.479(7) .
C13 C14 1.487(7) .
C14 H14 0.9300 .
C14 C15 1.298(7) .
C15 H15 0.9300 .
C15 C16 1.484(7) .
O17 H17A 0.835(14) .
O17 H17B 0.832(14) .
O18 H18A 0.838(14) .
O18 H18B 0.838(14) .

loop_
_geom_hbond_atom_site_label_D
_geom_hbond_atom_site_label_H
_geom_hbond_atom_site_label_A
_geom_hbond_distance_DH
_geom_hbond_distance_HA
_geom_hbond_distance_DA
_geom_hbond_angle_DHA
_geom_hbond_site_symmetry_A
O13 H13B O17 0.840(15) 1.95(3) 2.771(7) 164(9) .
O14 H14A O3 0.836(14) 1.90(3) 2.713(6) 164(10) 1_556
O14 H14B O17 0.836(14) 2.16(4) 2.881(6) 145(7) .
O15 H15A O11 0.840(14) 2.14(6) 2.883(6) 147(9) 1_455
O15 H15B O3 0.838(14) 2.56(7) 3.188(6) 133(8) 2_646
O16 H16A O2 0.835(14) 1.92(2) 2.737(5) 164(5) 1_455
O16 H16B O18 0.839(14) 1.86(2) 2.689(6) 167(7) .
O17 H17A O8 0.835(14) 2.16(4) 2.893(6) 147(7) 1_655
O17 H17B O4 0.832(14) 2.44(5) 3.079(6) 134(6) 2_756
O17 H17B O10 0.832(14) 2.43(4) 3.163(6) 148(6) 2_657
O18 H18A O11 0.838(14) 2.15(3) 2.940(6) 157(8) 1_455
O18 H18B O1 0.838(14) 1.939(17) 2.773(7) 174(8) 2_546

loop_
_geom_torsion_atom_site_label_1
_geom_torsion_atom_site_label_2
_geom_torsion_atom_site_label_3
_geom_torsion_atom_site_label_4
_geom_torsion
_geom_torsion_site_symmetry_1
_geom_torsion_site_symmetry_4
Er1 O1 C7 O2 4.3(6) . .
Er1 O1 C7 C1 -175.2(4) . .
Er1 O2 C7 O1 -4.1(5) . .
Er1 O2 C7 C1 175.4(4) . .
Er1 O5 C9 O6 -28.9(8) . .
Er1 O5 C9 C10 149.0(4) . .
Er1 O7 C12 O8 4.0(5) 2_556 .
Er1 O7 C12 C11 -174.6(4) 2_556 .
Er1 O8 C12 O7 -4.4(5) 2_556 .
Er1 O8 C12 C11 174.2(4) 2_556 .
Er1 O9 C13 O10 -10.6(8) . .
Er1 O9 C13 C14 168.1(3) . .
Er2 O3 C8 O4 1.9(6) 1_654 .
Er2 O3 C8 C4 -178.9(4) 1_654 .
Er2 O4 C8 O3 -1.9(6) 1_654 .
Er2 O4 C8 C4 178.9(4) 1_654 .
Er2 O6 C9 O5 4.9(9) . .
Er2 O6 C9 C10 -173.1(4) . .
Er2 O7 C12 Er1 145.0(9) 2_556 2_556
Er2 O7 C12 O8 149.0(7) 2_556 .
Er2 O7 C12 C11 -29.6(11) 2_556 .
Er2 O10 C13 O9 36.7(8) . .
Er2 O10 C13 C14 -142.0(4) . .
Er2 O11 C16 O12 7.3(6) 2_647 .
Er2 O11 C16 C15 -171.2(4) 2_647 .
Er2 O12 C16 O11 -5.9(5) 2_647 .
Er2 O12 C16 C15 172.6(5) 2_647 .
O5 C9 C10 C11 8.2(9) . .
O6 C9 C10 C11 -173.7(6) . .
O9 C13 C14 C15 -4.6(8) . .
O10 C13 C14 C15 174.3(5) . .
C1 C2 C3 C4 -0.3(10) . .
C2 C1 C6 C5 -1.5(9) . .
C2 C1 C7 O1 -8.1(7) . .
C2 C1 C7 O2 172.3(6) . .
C2 C3 C4 C5 -1.6(10) . .
C2 C3 C4 C8 176.3(5) . .
C3 C4 C5 C6 2.0(10) . .
C3 C4 C8 O3 0.0(8) . .
C3 C4 C8 O4 179.2(6) . .
C4 C5 C6 C1 -0.5(10) . .
C5 C4 C8 O3 177.9(6) . .
C5 C4 C8 O4 -2.9(8) . .
C6 C1 C2 C3 1.8(9) . .
C6 C1 C7 O1 172.6(5) . .
C6 C1 C7 O2 -6.9(8) . .
C7 C1 C2 C3 -177.4(6) . .
C7 C1 C6 C5 177.8(6) . .
C8 C4 C5 C6 -175.9(5) . .
C9 C10 C11 C12 -174.7(5) . .
C10 C11 C12 O7 -177.6(5) . .
C10 C11 C12 O8 3.8(8) . .
C13 C14 C15 C16 -173.1(5) . .
C14 C15 C16 Er2 148.3(12) . 2_647
C14 C15 C16 O11 176.0(5) . .
C14 C15 C16 O12 -2.5(9) . .
